data_7013676
loop_
_publ_author_name
'Mitzel, Norbert W.'
'Lustig, Christian'
'Woski, Markus'

_publ_section_title
;
 Different modes of aggregation in organoaluminium and -gallium
 hydroxylamides.
;
_journal_issue 3
_journal_name_full 'Dalton transactions (Cambridge, England : 2003)'
_journal_page_first 397
_journal_page_last 401
_journal_paper_doi 10.1039/b311781b
_journal_year 2004
_chemical_formula_sum 'C10 H24 Al N O'
_chemical_formula_weight 201.28
_chemical_name_common 'N,N-Dimethylaminoxy-di-tert-butyl-aluminium - Dimer'
_chemical_name_systematic
;
N,N-Dimethylaminoxy-di-tert-butyl-aluminium - Dimer
;
_space_group_IT_number 2
_symmetry_cell_setting triclinic
_symmetry_space_group_name_Hall '-P 1'
_symmetry_space_group_name_H-M 'P -1'
_atom_sites_solution_hydrogens geom
_atom_sites_solution_primary direct
_atom_sites_solution_secondary difmap
_audit_creation_method SHELXL-97
_cell_angle_alpha 71.997(2)
_cell_angle_beta 78.505(3)
_cell_angle_gamma 63.939(3)
_cell_formula_units_Z 2
_cell_length_a 8.5972(3)
_cell_length_b 8.9228(3)
_cell_length_c 9.9334(4)
_cell_measurement_reflns_used 30908
_cell_measurement_temperature 243(2)
_cell_measurement_theta_max 30.68
_cell_measurement_theta_min 3.04
_cell_volume 649.21(4)
_computing_cell_refinement SCALEPACK
_computing_data_collection 'Nonius-DIP 2020 Software'
_computing_data_reduction 'SCALEPACK, DIPSHEL'
_computing_molecular_graphics 'SHELXTL 5.01'
_computing_publication_material 'SHELXTL 5.01'
_computing_structure_refinement 'SHELXL-97 (Sheldrick, 1997)'
_computing_structure_solution 'SHELXS-97 (Sheldrick, 1990)'
_diffrn_ambient_temperature 243(2)
_diffrn_detector_area_resol_mean '8 - 0.68'
_diffrn_measured_fraction_theta_full 0.889
_diffrn_measured_fraction_theta_max 0.889
_diffrn_measurement_device_type 'Nonius DIP 2020'
_diffrn_measurement_method 'Phi scans 2.0 deg'
_diffrn_radiation_monochromator graphite
_diffrn_radiation_source 'fine-focus sealed tube'
_diffrn_radiation_type MoK\a
_diffrn_radiation_wavelength 0.71073
_diffrn_reflns_av_R_equivalents 0.0570
_diffrn_reflns_av_sigmaI/netI 0.0506
_diffrn_reflns_limit_h_max 12
_diffrn_reflns_limit_h_min 0
_diffrn_reflns_limit_k_max 12
_diffrn_reflns_limit_k_min -11
_diffrn_reflns_limit_l_max 14
_diffrn_reflns_limit_l_min -13
_diffrn_reflns_number 30908
_diffrn_reflns_theta_full 30.68
_diffrn_reflns_theta_max 30.68
_diffrn_reflns_theta_min 3.04
_diffrn_standards_decay_% 0
_exptl_absorpt_coefficient_mu 0.127
_exptl_crystal_colour Colourless
_exptl_crystal_density_diffrn 1.030
_exptl_crystal_density_method 'not measured'
_exptl_crystal_description Block
_exptl_crystal_F_000 224
_exptl_crystal_size_max 0.40
_exptl_crystal_size_mid 0.10
_exptl_crystal_size_min 0.10
_refine_diff_density_max 1.508
_refine_diff_density_min -0.732
_refine_diff_density_rms 0.138
_refine_ls_extinction_coef 4.4(6)
_refine_ls_extinction_expression Fc^*^=kFc[1+0.001xFc^2^\l^3^/sin(2\q)]^-1/4^
_refine_ls_extinction_method SHELXL
_refine_ls_goodness_of_fit_ref 1.743
_refine_ls_hydrogen_treatment ride
_refine_ls_matrix_type full
_refine_ls_number_parameters 119
_refine_ls_number_reflns 3577
_refine_ls_number_restraints 0
_refine_ls_restrained_S_all 1.743
_refine_ls_R_factor_all 0.1533
_refine_ls_R_factor_gt 0.1452
_refine_ls_shift/su_max 0.008
_refine_ls_shift/su_mean 0.001
_refine_ls_structure_factor_coef Fsqd
_refine_ls_weighting_details 'calc w=1/[\s^2^(Fo^2^)+(0.2000P)^2^+0.0000P] where P=(Fo^2^+2Fc^2^)/3'
_refine_ls_weighting_scheme calc
_refine_ls_wR_factor_gt 0.3858
_refine_ls_wR_factor_ref 0.4038
_reflns_number_gt 3092
_reflns_number_total 3577
_reflns_threshold_expression >2sigma(I)
_cod_data_source_file b311781b.txt
_cod_data_source_block woski8_(compound_3)
_cod_depositor_comments
;
The following automatic conversions were performed:
'_symmetry_cell_setting' value 'Triclinic' changed to 'triclinic'
according to '/home/saulius/struct/CIF-dictionaries/cif_core.dic'
dictionary named 'cif_core.dic' version 2.4.1 from 2010-06-29.

Automatic conversion script
Id: cif_fix_enum 1527 2010-12-29 10:47:43Z saulius 
;
_cod_original_sg_symbol_H-M P-1
_cod_database_code 7013676

loop_
_symmetry_equiv_pos_as_xyz
'x, y, z'
'-x, -y, -z'

loop_
_atom_site_label
_atom_site_type_symbol
_atom_site_fract_x
_atom_site_fract_y
_atom_site_fract_z
_atom_site_U_iso_or_equiv
_atom_site_adp_type
_atom_site_occupancy
_atom_site_symmetry_multiplicity
_atom_site_calc_flag
_atom_site_refinement_flags
_atom_site_disorder_assembly
_atom_site_disorder_group
Al Al 0.02706(7) -0.12724(9) 0.16365(6) 0.0519(5) Uani 1 1 d . . .
C11 C 0.2659(8) -0.3001(8) 0.2224(9) 0.125(2) Uani 1 1 d . . .
C12 C 0.2669(18) -0.4826(13) 0.2382(19) 0.203(6) Uani 1 1 d . . .
H12A H 0.3795 -0.5722 0.2658 0.305 Uiso 1 1 calc R . .
H12B H 0.2443 -0.4878 0.1483 0.305 Uiso 1 1 calc R . .
H12C H 0.1777 -0.4997 0.3103 0.305 Uiso 1 1 calc R . .
C13 C 0.4099(13) -0.2810(16) 0.1169(16) 0.164(4) Uani 1 1 d . . .
H13A H 0.5201 -0.3681 0.1520 0.246 Uiso 1 1 calc R . .
H13B H 0.4075 -0.1674 0.1023 0.246 Uiso 1 1 calc R . .
H13C H 0.3959 -0.2950 0.0276 0.246 Uiso 1 1 calc R . .
C14 C 0.3105(16) -0.3020(15) 0.3558(14) 0.190(5) Uani 1 1 d . . .
H14A H 0.4271 -0.3887 0.3745 0.285 Uiso 1 1 calc R . .
H14B H 0.2290 -0.3290 0.4316 0.285 Uiso 1 1 calc R . .
H14C H 0.3054 -0.1897 0.3510 0.285 Uiso 1 1 calc R . .
C15 C -0.1793(9) -0.1318(11) 0.3029(9) 0.125(2) Uani 1 1 d . . .
C16 C -0.1925(16) -0.2950(19) 0.328(2) 0.225(8) Uani 1 1 d . . .
H16A H -0.2921 -0.2962 0.3936 0.337 Uiso 1 1 calc R . .
H16B H -0.0878 -0.3885 0.3676 0.337 Uiso 1 1 calc R . .
H16C H -0.2065 -0.3095 0.2386 0.337 Uiso 1 1 calc R . .
C17 C -0.163(2) -0.1208(19) 0.4390(16) 0.195(5) Uani 1 1 d . . .
H17A H -0.2650 -0.1229 0.5010 0.293 Uiso 1 1 calc R . .
H17B H -0.1524 -0.0142 0.4297 0.293 Uiso 1 1 calc R . .
H17C H -0.0605 -0.2178 0.4791 0.293 Uiso 1 1 calc R . .
C18 C -0.3536(15) 0.010(2) 0.245(2) 0.185(5) Uani 1 1 d . . .
H18A H -0.4486 0.0024 0.3141 0.277 Uiso 1 1 calc R . .
H18B H -0.3693 -0.0075 0.1573 0.277 Uiso 1 1 calc R . .
H18C H -0.3520 0.1222 0.2261 0.277 Uiso 1 1 calc R . .
O O 0.0163(8) 0.0881(10) 0.0413(9) 0.195(3) Uani 1 1 d . . .
N N 0.0294(13) 0.2397(13) 0.0448(14) 0.197(4) Uani 1 1 d . . .
C1 C -0.115(3) 0.287(3) 0.167(2) 0.331(15) Uani 1 1 d . . .
H1A H -0.1222 0.3902 0.1868 0.497 Uiso 1 1 calc R . .
H1B H -0.0856 0.1928 0.2515 0.497 Uiso 1 1 calc R . .
H1C H -0.2253 0.3086 0.1381 0.497 Uiso 1 1 calc R . .
C2 C 0.204(2) 0.184(2) 0.0929(18) 0.218(6) Uani 1 1 d . . .
H2A H 0.2922 0.1469 0.0184 0.327 Uiso 1 1 calc R . .
H2B H 0.2224 0.0898 0.1775 0.327 Uiso 1 1 calc R . .
H2C H 0.2108 0.2803 0.1140 0.327 Uiso 1 1 calc R . .

loop_
_atom_site_aniso_label
_atom_site_aniso_U_11
_atom_site_aniso_U_22
_atom_site_aniso_U_33
_atom_site_aniso_U_23
_atom_site_aniso_U_13
_atom_site_aniso_U_12
Al 0.0371(6) 0.0692(7) 0.0507(7) -0.0229(4) -0.0036(4) -0.0173(4)
C11 0.096(4) 0.112(4) 0.158(6) -0.040(4) -0.019(4) -0.027(3)
C12 0.187(11) 0.121(6) 0.265(17) -0.060(8) -0.038(10) -0.014(6)
C13 0.090(5) 0.154(7) 0.214(12) -0.038(7) -0.026(6) -0.020(5)
C14 0.176(10) 0.175(8) 0.193(11) 0.012(7) -0.083(9) -0.058(7)
C15 0.100(4) 0.164(6) 0.125(5) -0.051(4) 0.012(3) -0.065(4)
C16 0.133(8) 0.195(10) 0.284(18) 0.055(11) -0.041(10) -0.078(8)
C17 0.227(13) 0.201(11) 0.176(11) -0.064(9) 0.012(9) -0.103(10)
C18 0.102(6) 0.207(11) 0.222(14) -0.046(9) 0.004(7) -0.055(7)
O 0.122(4) 0.172(5) 0.227(8) 0.023(5) -0.008(5) -0.052(4)
N 0.156(7) 0.155(6) 0.271(13) -0.024(7) -0.049(7) -0.061(5)
C1 0.28(2) 0.258(19) 0.28(2) -0.133(17) 0.028(17) 0.077(17)
C2 0.195(12) 0.214(12) 0.251(17) -0.020(11) -0.050(11) -0.100(10)

loop_
_atom_type_symbol
_atom_type_description
_atom_type_scat_dispersion_real
_atom_type_scat_dispersion_imag
_atom_type_scat_source
C C 0.0033 0.0016 'International Tables Vol C Tables 4.2.6.8 and 6.1.1.4'
H H 0.0000 0.0000 'International Tables Vol C Tables 4.2.6.8 and 6.1.1.4'
N N 0.0061 0.0033 'International Tables Vol C Tables 4.2.6.8 and 6.1.1.4'
O O 0.0106 0.0060 'International Tables Vol C Tables 4.2.6.8 and 6.1.1.4'
Al Al 0.0645 0.0514 'International Tables Vol C Tables 4.2.6.8 and 6.1.1.4'

loop_
_geom_angle_atom_site_label_1
_geom_angle_atom_site_label_2
_geom_angle_atom_site_label_3
_geom_angle
_geom_angle_site_symmetry_1
_geom_angle_site_symmetry_3
_geom_angle_publ_flag
O Al C11 115.4(3) . . ?
O Al C15 118.7(3) . . ?
C11 Al C15 117.9(4) . . ?
O Al O 65.0(5) . 2 ?
C11 Al O 115.5(3) . 2 ?
C15 Al O 113.4(3) . 2 ?
C14 C11 C13 105.5(9) . . ?
C14 C11 C12 107.5(9) . . ?
C13 C11 C12 108.4(9) . . ?
C14 C11 Al 115.7(7) . . ?
C13 C11 Al 114.1(6) . . ?
C12 C11 Al 105.3(6) . . ?
C17 C15 C16 105.3(11) . . ?
C17 C15 C18 110.3(11) . . ?
C16 C15 C18 105.9(9) . . ?
C17 C15 Al 112.9(7) . . ?
C16 C15 Al 109.8(8) . . ?
C18 C15 Al 112.2(8) . . ?
N O Al 140.2(8) . . ?
N O Al 104.8(6) . 2 ?
Al O Al 115.0(5) . 2 ?
O N C2 106.5(10) . . ?
O N C1 97.6(13) . . ?
C2 N C1 110.6(16) . . ?

loop_
_geom_bond_atom_site_label_1
_geom_bond_atom_site_label_2
_geom_bond_distance
_geom_bond_site_symmetry_2
_geom_bond_publ_flag
Al O 1.903(7) . ?
Al C11 2.018(6) . ?
Al C15 2.028(7) . ?
Al O 2.038(9) 2 ?
C11 C14 1.444(14) . ?
C11 C13 1.490(15) . ?
C11 C12 1.583(14) . ?
C15 C17 1.423(15) . ?
C15 C16 1.451(17) . ?
C15 C18 1.551(15) . ?
O N 1.418(11) . ?
O Al 2.038(9) 2 ?
N C2 1.487(16) . ?
N C1 1.56(2) . ?
